data_2006987
loop_
_publ_author_name
'Chang, Ning-Leh'
'Thomas, Stewart N.'
'Lynch, Vincent M.'
'Simonsen, Stanley H.'

_publ_section_title
;
 2,7-Dichlorothianthrene
;
_journal_issue 2
_journal_name_full 'Acta Crystallographica Section C'
_journal_page_first 266
_journal_page_last 267
_journal_paper_doi 10.1107/S0108270197012018
_journal_volume 54
_journal_year 1998
_chemical_formula_sum 'C12 H6 Cl2 S2'
_chemical_formula_weight 285.19
_chemical_name_systematic
;
 ?
;
_space_group_IT_number 15
_symmetry_cell_setting monoclinic
_symmetry_space_group_name_Hall '-I 2ya'
_symmetry_space_group_name_H-M 'I 1 2/a 1'
_audit_creation_method SHELXL
_cell_angle_alpha 90.00
_cell_angle_beta 97.49(3)
_cell_angle_gamma 90.00
_cell_formula_units_Z 8
_cell_length_a 21.311(4)
_cell_length_b 3.9080(8)
_cell_length_c 27.581(6)
_cell_measurement_reflns_used 45
_cell_measurement_temperature 163(2)
_cell_measurement_theta_max 29.0
_cell_measurement_theta_min 21.6
_cell_volume 2277.4(8)
_computing_cell_refinement 'LSCEL (Christensen, 1975)'
_computing_data_collection 'Syntex P2~1~ software'
_computing_data_reduction 'INCON (Riley & Davis, 1976)'
_computing_molecular_graphics SHELXL93
_computing_publication_material SHELXL93
_computing_structure_refinement SHELXL93
_computing_structure_solution 'SHELXL93 (Sheldrick, 1993)'
_diffrn_ambient_temperature 163(2)
_diffrn_measurement_device 'Syntex P2~1~'
_diffrn_measurement_method \w-scan
_diffrn_radiation_monochromator graphite
_diffrn_radiation_source 'fine-focus sealed tube'
_diffrn_radiation_type MoK\a
_diffrn_radiation_wavelength 0.71073
_diffrn_reflns_av_R_equivalents 0.0000
_diffrn_reflns_av_sigmaI/netI 0.0654
_diffrn_reflns_limit_h_max 27
_diffrn_reflns_limit_h_min -26
_diffrn_reflns_limit_k_max 5
_diffrn_reflns_limit_k_min -4
_diffrn_reflns_limit_l_max 7
_diffrn_reflns_limit_l_min -35
_diffrn_reflns_number 2598
_diffrn_reflns_theta_max 27.51
_diffrn_reflns_theta_min 2.28
_diffrn_standards_decay_% <1
_diffrn_standards_interval_count 96
_diffrn_standards_number 4
_exptl_absorpt_coefficient_mu 0.900
_exptl_absorpt_correction_T_max .91
_exptl_absorpt_correction_T_min .82
_exptl_absorpt_correction_type 'analytical from crystal shape'
_exptl_crystal_colour colorless
_exptl_crystal_density_diffrn 1.664
_exptl_crystal_density_method 'not measured'
_exptl_crystal_description needle
_exptl_crystal_F_000 1152
_exptl_crystal_size_max .25
_exptl_crystal_size_mid .16
_exptl_crystal_size_min .10
_refine_diff_density_max 0.39
_refine_diff_density_min -0.41
_refine_ls_extinction_method none
_refine_ls_goodness_of_fit_all 1.05
_refine_ls_goodness_of_fit_obs 1.112
_refine_ls_matrix_type full
_refine_ls_number_parameters 169
_refine_ls_number_reflns 2597
_refine_ls_number_restraints 0
_refine_ls_restrained_S_all 1.050
_refine_ls_restrained_S_obs 1.112
_refine_ls_R_factor_all 0.043
_refine_ls_R_factor_obs .032
_refine_ls_shift/esd_max 0.000
_refine_ls_shift/esd_mean 0.000
_refine_ls_structure_factor_coef Fsqd
_refine_ls_weighting_details 'w = 1/[\s^2^(Fo^2^)+(0.035P)^2^] where P = (Fo^2^+2Fc^2^)/3'
_refine_ls_weighting_scheme calc
_refine_ls_wR_factor_all 0.085
_refine_ls_wR_factor_obs .081
_reflns_number_observed 2146
_reflns_number_total 2598
_reflns_observed_criterion >2sigma(I)
_cod_data_source_file bk1346.cif
_cod_data_source_block 2clthioa
_cod_depositor_comments
;
The following automatic conversions were performed:
'_symmetry_cell_setting' value 'Monoclinic' changed to 'monoclinic'
according to '/home/saulius/struct/CIF-dictionaries/cif_core.dic'
dictionary named 'cif_core.dic' version 2.4.1 from 2010-06-29.

Automatic conversion script
Id: cif_fix_enum 1527 2010-12-29 10:47:43Z saulius 

The following automatic conversions were performed:

'_symmetry_cell_setting' value 'Monoclinic' changed to 'monoclinic'
according to /home/saulius/struct/CIF-dictionaries/cif_core.dic
dictionary named 'cif_core.dic' version 2.4.1 from 2010-06-29.

Automatic conversion script
Id: cif_fix_values 1715 2011-07-08 13:25:40Z adriana 

The following automatic conversions were performed:

'_refine_ls_weighting_scheme' value 'calc w =
1/[\s^2^(Fo^2^)+(0.035P)^2^] where P = (Fo^2^+2Fc^2^)/3' was changed
to 'calc'. New tag '_refine_ls_weighting_details' was created. The
value of the new tag was set to 'w = 1/[\s^2^(Fo^2^)+(0.035P)^2^]
where P = (Fo^2^+2Fc^2^)/3'.

Automatic conversion script
Id: cif_fix_values 3143 2015-03-26 13:38:13Z robertas 
;
_cod_original_sg_symbol_H-M 'I 2/a'
_cod_database_code 2006987

loop_
_symmetry_equiv_pos_as_xyz
'x, y, z'
'-x+1/2, y, -z'
'x+1/2, y+1/2, z+1/2'
'-x+1, y+1/2, -z+1/2'
'-x, -y, -z'
'x-1/2, -y, z'
'-x+1/2, -y+1/2, -z+1/2'
'x, -y+1/2, z+1/2'

loop_
_atom_site_aniso_label
_atom_site_aniso_U_11
_atom_site_aniso_U_22
_atom_site_aniso_U_33
_atom_site_aniso_U_12
_atom_site_aniso_U_13
_atom_site_aniso_U_23
S10 .0225(2) .0255(3) .0236(2) .0027(2) .0047(2) .0051(2)
S5 .0221(2) .0347(3) .0195(2) -.0062(2) .0028(2) -.0077(2)
Cl1 .0331(2) .0460(3) .0347(3) .0104(2) .0160(2) .0027(2)
Cl2 .0257(2) .0431(3) .0274(2) -.0078(2) .0090(2) -.0020(2)
C1 .0223(8) .0268(10) .0199(8) -.0017(7) .0047(6) .0032(8)
C2 .0232(8) .0260(10) .0283(9) -.0004(8) .0101(7) .0019(8)
C3 .0200(8) .0315(11) .0321(10) .0006(8) .0026(7) .0072(9)
C4A .0206(7) .0236(10) .0199(8) -.0058(7) .0035(6) -.0013(7)
C4 .0215(8) .0347(11) .0215(9) -.0034(8) .0005(7) .0046(8)
C5A .0186(7) .0221(9) .0199(8) -.0001(7) .0031(6) -.0048(7)
C6 .0240(8) .0265(10) .0192(8) -.0006(7) .0046(6) -.0040(8)
C7 .0225(8) .0231(9) .0245(9) -.0012(7) .0090(7) -.0049(7)
C8 .0184(8) .0286(11) .0277(9) -.0001(7) .0016(7) -.0039(8)
C9A .0213(8) .0197(9) .0217(8) .0032(7) .0046(6) -.0007(7)
C9 .0223(8) .0282(10) .0213(8) .0041(8) .0011(6) -.0004(8)
C10A .0193(8) .0203(9) .0231(8) -.0025(7) .0023(6) .0013(7)

loop_
_atom_site_label
_atom_site_fract_x
_atom_site_fract_y
_atom_site_fract_z
_atom_site_U_iso_or_equiv
_atom_site_thermal_displace_type
_atom_site_calc_flag
_atom_site_refinement_flags
_atom_site_occupancy
_atom_site_disorder_group
_atom_site_type_symbol
S10 .22789(2) .78977(13) .07395(2) .02375(13) Uani d . 1 . S
S5 .27450(2) .66117(14) .18853(2) .02542(13) Uani d . 1 . S
Cl1 .44259(2) .1819(2) .03081(2) .0369(2) Uani d . 1 . Cl
Cl2 .04191(2) .17566(14) .20965(2) .03156(14) Uani d . 1 . Cl
C1 .33728(8) .4683(5) .05862(6) .0229(4) Uani d . 1 . C
C2 .39528(8) .3165(5) .07414(7) .0252(4) Uani d . 1 . C
C3 .41597(8) .2636(5) .12307(7) .0279(4) Uani d . 1 . C
C4A .31988(8) .5211(5) .14316(6) .0213(4) Uani d . 1 . C
C4 .37777(8) .3610(5) .15754(7) .0261(4) Uani d . 1 . C
C5A .19753(7) .5451(5) .16200(6) .0201(4) Uani d . 1 . C
C6 .15621(8) .4062(5) .19186(6) .0231(4) Uani d . 1 . C
C7 .09430(8) .3383(5) .17192(7) .0229(4) Uani d . 1 . C
C8 .07319(8) .3949(5) .12286(7) .0250(4) Uani d . 1 . C
C9A .17725(8) .6045(5) .11247(6) .0207(4) Uani d . 1 . C
C9 .11526(8) .5240(5) .09314(7) .0241(4) Uani d . 1 . C
C10A .29989(7) .5759(5) .09357(6) .0209(4) Uani d . 1 . C
H1 .3242(9) .492(6) .0259(8) .035(6) Uiso d . 1 . H
H3 .4556(11) .158(7) .1326(8) .046(7) Uiso d . 1 . H
H4 .3900(10) .319(6) .1900(8) .030(6) Uiso d . 1 . H
H6 .1707(9) .353(6) .2233(8) .027(5) Uiso d . 1 . H
H8 .0285(9) .353(6) .1111(7) .027(5) Uiso d . 1 . H
H9 .1012(9) .565(6) .0593(7) .028(5) Uiso d . 1 . H

loop_
_atom_type_symbol
_atom_type_description
_atom_type_scat_dispersion_real
_atom_type_scat_dispersion_imag
_atom_type_scat_source
C C 0.0033 0.0016 'International Tables Vol C Tables 4.2.6.8 and 6.1.1.4'
H H 0.0000 0.0000 'International Tables Vol C Tables 4.2.6.8 and 6.1.1.4'
S S 0.1246 0.1234 'International Tables Vol C Tables 4.2.6.8 and 6.1.1.4'
Cl Cl 0.1484 0.1585 'International Tables Vol C Tables 4.2.6.8 and 6.1.1.4'

loop_
_geom_angle_atom_site_label_1
_geom_angle_atom_site_label_2
_geom_angle_atom_site_label_3
_geom_angle
C9A S10 C10A 101.31(8)
C4A S5 C5A 101.05(8)
C2 C1 C10A 118.8(2)
C2 C1 H1 119.5(13)
C10A C1 H1 121.6(13)
C3 C2 C1 121.6(2)
C3 C2 Cl1 119.08(14)
C1 C2 Cl1 119.30(14)
C2 C3 C4 119.3(2)
C2 C3 H3 119.8(14)
C4 C3 H3 120.9(14)
C4 C4A C10A 119.6(2)
C4 C4A S5 118.93(14)
C10A C4A S5 121.46(13)
C3 C4 C4A 120.4(2)
C3 C4 H4 120.3(13)
C4A C4 H4 119.2(13)
C6 C5A C9A 120.3(2)
C6 C5A S5 118.67(13)
C9A C5A S5 120.97(13)
C7 C6 C5A 118.8(2)
C7 C6 H6 121.5(13)
C5A C6 H6 119.6(13)
C8 C7 C6 121.8(2)
C8 C7 Cl2 119.29(13)
C6 C7 Cl2 118.90(14)
C9 C8 C7 118.8(2)
C9 C8 H8 122.7(12)
C7 C8 H8 118.4(12)
C9 C9A C5A 119.5(2)
C9 C9A S10 119.03(14)
C5A C9A S10 121.40(13)
C8 C9 C9A 120.6(2)
C8 C9 H9 119.6(12)
C9A C9 H9 119.8(12)
C1 C10A C4A 120.2(2)
C1 C10A S10 118.85(13)
C4A C10A S10 120.95(13)

loop_
_geom_bond_atom_site_label_1
_geom_bond_atom_site_label_2
_geom_bond_site_symmetry_2
_geom_bond_distance
_geom_bond_publ_flag
S10 C9A . 1.765(2) ?
S10 C10A . 1.769(2) ?
S5 C4A . 1.765(2) ?
S5 C5A . 1.766(2) ?
Cl1 C2 . 1.742(2) ?
Cl2 C7 . 1.743(2) ?
C1 C2 . 1.387(2) ?
C1 C10A . 1.393(2) ?
C1 H1 . .91(2) ?
C2 C3 . 1.380(3) ?
C3 C4 . 1.383(3) ?
C3 H3 . .95(2) ?
C4A C4 . 1.394(2) ?
C4A C10A . 1.395(2) ?
C4 H4 . .91(2) ?
C5A C6 . 1.392(2) ?
C5A C9A . 1.397(2) ?
C6 C7 . 1.387(2) ?
C6 H6 . .91(2) ?
C7 C8 . 1.387(2) ?
C8 C9 . 1.387(3) ?
C8 H8 . .98(2) ?
C9A C9 . 1.395(2) ?
C9 H9 . .96(2) ?

loop_
_geom_torsion_atom_site_label_1
_geom_torsion_atom_site_label_2
_geom_torsion_atom_site_label_3
_geom_torsion_atom_site_label_4
_geom_torsion
C10A C1 C2 C3 1.4(3)
C10A C1 C2 Cl1 -179.80(14)
C1 C2 C3 C4 0.7(3)
Cl1 C2 C3 C4 -178.2(2)
C5A S5 C4A C4 -139.1(2)
C5A S5 C4A C10A 42.7(2)
C2 C3 C4 C4A -2.1(3)
C10A C4A C4 C3 1.5(3)
S5 C4A C4 C3 -176.7(2)
C4A S5 C5A C6 139.4(2)
C4A S5 C5A C9A -43.3(2)
C9A C5A C6 C7 -2.0(3)
S5 C5A C6 C7 175.29(14)
C5A C6 C7 C8 2.1(3)
C5A C6 C7 Cl2 -178.22(14)
C6 C7 C8 C9 -0.2(3)
Cl2 C7 C8 C9 -179.93(15)
C6 C5A C9A C9 0.1(3)
S5 C5A C9A C9 -177.13(14)
C6 C5A C9A S10 178.47(14)
S5 C5A C9A S10 1.3(2)
C10A S10 C9A C9 -139.9(2)
C10A S10 C9A C5A 41.7(2)
C7 C8 C9 C9A -1.7(3)
C5A C9A C9 C8 1.8(3)
S10 C9A C9 C8 -176.62(15)
C2 C1 C10A C4A -2.0(3)
C2 C1 C10A S10 176.69(15)
C4 C4A C10A C1 0.6(3)
S5 C4A C10A C1 178.78(14)
C4 C4A C10A S10 -178.07(14)
S5 C4A C10A S10 0.1(2)
C9A S10 C10A C1 138.93(15)
C9A S10 C10A C4A -42.4(2)

loop_
_cod_related_entry_id
_cod_related_entry_database
_cod_related_entry_code
1 ChemSpider 266661
